data_7007813
loop_
_publ_author_name
'Kohl, Stephan W.'
'Heinemann, Frank W.'
'Hummert, Markus'
'Bauer, Walter'
'Grohmann, Andreas'

_publ_section_title
;
 Solvent dependent reactivity: solvent activation vs. solvent
 coordination in alkylphosphane iron complexes.
;
_journal_issue 47
_journal_name_full 'Dalton transactions (Cambridge, England : 2003)'
_journal_page_first 5583
_journal_page_last 5592
_journal_paper_doi 10.1039/b610792c
_journal_year 2006
_chemical_absolute_configuration ad
_chemical_formula_moiety 'C21 H43 Fe N O P4, 2(B F4), H2 O'
_chemical_formula_sum 'C21 H45 B2 F8 Fe N O2 P4'
_chemical_formula_weight 696.93
_chemical_name_systematic
;
?
;
_space_group_IT_number 4
_symmetry_cell_setting monoclinic
_symmetry_space_group_name_Hall 'P 2yb'
_symmetry_space_group_name_H-M 'P 1 21 1'
_atom_sites_solution_hydrogens 'geom except water bound hydrogens difmap'
_atom_sites_solution_primary direct
_atom_sites_solution_secondary difmap
_audit_creation_method SHELXL-97
_cell_angle_alpha 90.00
_cell_angle_beta 91.104(4)
_cell_angle_gamma 90.00
_cell_formula_units_Z 4
_cell_length_a 10.9961(8)
_cell_length_b 12.0964(7)
_cell_length_c 23.0207(15)
_cell_measurement_reflns_used 173
_cell_measurement_temperature 100(2)
_cell_measurement_theta_max 20.00
_cell_measurement_theta_min 6.00
_cell_volume 3061.5(3)
_computing_cell_refinement 'EVALCCD (Duisenberg, 2003)'
_computing_data_collection 'COLLECT (Bruker-Nonius, 2002)'
_computing_data_reduction 'EVALCCD (Duisenberg, 2003)'
_computing_molecular_graphics 'SHELXTL 6.12 (Bruker AXS, 2002)'
_computing_publication_material 'SHELXTL 6.12 (Bruker AXS, 2002)'
_computing_structure_refinement 'SHELXTL 6.12 (Bruker AXS, 2002)'
_computing_structure_solution 'SHELXTL 6.12 (Bruker AXS, 2002)'
_diffrn_ambient_temperature 100(2)
_diffrn_detector_area_resol_mean 9
_diffrn_measured_fraction_theta_full 0.997
_diffrn_measured_fraction_theta_max 0.997
_diffrn_measurement_device_type 'Bruker-Nonius KappaCCD'
_diffrn_measurement_method
;
\w-rotations with 1.40 \% and 112 sec per frame
;
_diffrn_radiation_monochromator graphite
_diffrn_radiation_source 'fine-focus sealed tube'
_diffrn_radiation_type MoK\a
_diffrn_radiation_wavelength 0.71073
_diffrn_reflns_av_R_equivalents 0.0576
_diffrn_reflns_av_sigmaI/netI 0.0614
_diffrn_reflns_limit_h_max 14
_diffrn_reflns_limit_h_min -14
_diffrn_reflns_limit_k_max 15
_diffrn_reflns_limit_k_min -15
_diffrn_reflns_limit_l_max 29
_diffrn_reflns_limit_l_min -29
_diffrn_reflns_number 56583
_diffrn_reflns_theta_full 27.10
_diffrn_reflns_theta_max 27.10
_diffrn_reflns_theta_min 3.48
_exptl_absorpt_coefficient_mu 0.772
_exptl_absorpt_correction_T_max 0.920
_exptl_absorpt_correction_T_min 0.753
_exptl_absorpt_correction_type multi-scan
_exptl_absorpt_process_details 'SADABS, Bruker-AXS, 2002'
_exptl_crystal_colour 'orange brown'
_exptl_crystal_density_diffrn 1.512
_exptl_crystal_density_method 'not measured'
_exptl_crystal_description plate
_exptl_crystal_F_000 1448
_exptl_crystal_size_max 0.25
_exptl_crystal_size_mid 0.23
_exptl_crystal_size_min 0.11
_refine_diff_density_max 0.803
_refine_diff_density_min -0.673
_refine_diff_density_rms 0.081
_refine_ls_abs_structure_details
;
Flack H D (1983), Acta Cryst. A39, 876-881
6234 Friedel pairs used in the refinement of Flack parameter
;
_refine_ls_abs_structure_Flack 0.029(12)
_refine_ls_extinction_method none
_refine_ls_goodness_of_fit_ref 1.012
_refine_ls_hydrogen_treatment mixed
_refine_ls_matrix_type full
_refine_ls_number_parameters 737
_refine_ls_number_reflns 13280
_refine_ls_number_restraints 5
_refine_ls_restrained_S_all 1.012
_refine_ls_R_factor_all 0.0635
_refine_ls_R_factor_gt 0.0445
_refine_ls_shift/su_max 0.005
_refine_ls_shift/su_mean 0.001
_refine_ls_structure_factor_coef Fsqd
_refine_ls_weighting_details 'calc w=1/[\s^2^(Fo^2^)+(0.0450P)^2^+2.4976P] where P=(Fo^2^+2Fc^2^)/3'
_refine_ls_weighting_scheme calc
_refine_ls_wR_factor_gt 0.0906
_refine_ls_wR_factor_ref 0.0970
_reflns_number_gt 10915
_reflns_number_total 13280
_reflns_threshold_expression >2sigma(I)
_cod_data_source_file b610792c.txt
_cod_data_source_block ag0613
_cod_original_sg_symbol_Hall P2yb
_cod_original_sg_symbol_H-M P2(1)
_cod_database_code 7007813

loop_
_symmetry_equiv_pos_as_xyz
'x, y, z'
'-x, y+1/2, -z'

loop_
_atom_site_label
_atom_site_type_symbol
_atom_site_fract_x
_atom_site_fract_y
_atom_site_fract_z
_atom_site_U_iso_or_equiv
_atom_site_adp_type
_atom_site_occupancy
_atom_site_symmetry_multiplicity
_atom_site_calc_flag
_atom_site_refinement_flags
_atom_site_disorder_assembly
_atom_site_disorder_group
Fe1 Fe 0.97003(4) 0.02152(4) 0.14601(2) 0.01174(11) Uani 1 1 d . . .
P1 P 0.83717(8) 0.14573(8) 0.10723(4) 0.0146(2) Uani 1 1 d . . .
P2 P 0.83788(9) -0.10774(8) 0.12817(4) 0.0152(2) Uani 1 1 d . . .
P3 P 1.12329(9) -0.10112(8) 0.15725(4) 0.0155(2) Uani 1 1 d . . .
P4 P 0.92468(8) 0.02412(8) 0.23902(4) 0.0160(2) Uani 1 1 d . . .
N1 N 1.0437(3) 0.0381(2) 0.06481(12) 0.0124(6) Uani 1 1 d . . .
O1 O 0.9073(3) -0.0999(2) 0.26417(11) 0.0249(6) Uani 1 1 d . . .
H1A H 0.8902 -0.0966 0.2995 0.037 Uiso 1 1 calc R . .
C1 C 0.9824(3) 0.0181(3) 0.01342(14) 0.0144(7) Uani 1 1 d . . .
C2 C 1.0428(3) 0.0272(3) -0.03939(15) 0.0159(7) Uani 1 1 d . . .
H2A H 1.0003 0.0129 -0.0749 0.019 Uiso 1 1 calc R . .
C3 C 1.1631(3) 0.0568(3) -0.04003(16) 0.0173(8) Uani 1 1 d . . .
H3A H 1.2052 0.0594 -0.0757 0.021 Uiso 1 1 calc R . .
C4 C 1.2221(3) 0.0824(3) 0.01107(16) 0.0168(8) Uani 1 1 d . . .
H4A H 1.3043 0.1065 0.0106 0.020 Uiso 1 1 calc R . .
C5 C 1.1629(3) 0.0735(3) 0.06387(15) 0.0136(7) Uani 1 1 d . . .
C6 C 0.8466(3) -0.0131(3) 0.01471(14) 0.0158(8) Uani 1 1 d . . .
C7 C 0.7722(3) 0.0828(3) 0.04071(16) 0.0170(8) Uani 1 1 d . . .
H7A H 0.6898 0.0550 0.0493 0.020 Uiso 1 1 calc R . .
H7B H 0.7629 0.1413 0.0109 0.020 Uiso 1 1 calc R . .
C8 C 0.8293(3) -0.1228(3) 0.04892(15) 0.0165(8) Uani 1 1 d . . .
H8A H 0.8924 -0.1760 0.0369 0.020 Uiso 1 1 calc R . .
H8B H 0.7491 -0.1546 0.0380 0.020 Uiso 1 1 calc R . .
C9 C 0.7953(3) -0.0343(3) -0.04726(16) 0.0216(9) Uani 1 1 d . . .
H9A H 0.8062 0.0321 -0.0710 0.032 Uiso 1 1 calc R . .
H9B H 0.7086 -0.0521 -0.0454 0.032 Uiso 1 1 calc R . .
H9C H 0.8388 -0.0963 -0.0647 0.032 Uiso 1 1 calc R . .
C10 C 1.2576(3) -0.0128(3) 0.15200(16) 0.0190(8) Uani 1 1 d . . .
H10A H 1.2904 0.0029 0.1915 0.023 Uiso 1 1 calc R . .
H10B H 1.3212 -0.0523 0.1303 0.023 Uiso 1 1 calc R . .
C11 C 1.1464(3) 0.1691(3) 0.15962(16) 0.0179(8) Uani 1 1 d . . .
H11A H 1.0673 0.1331 0.1642 0.027 Uiso 1 1 calc R . .
H11B H 1.1347 0.2416 0.1413 0.027 Uiso 1 1 calc R . .
H11C H 1.1858 0.1786 0.1979 0.027 Uiso 1 1 calc R . .
C12 C 1.2274(3) 0.0967(3) 0.12114(15) 0.0150(8) Uani 1 1 d . . .
C13 C 1.3461(3) 0.1609(3) 0.11398(17) 0.0227(9) Uani 1 1 d . . .
H13A H 1.4049 0.1147 0.0937 0.034 Uiso 1 1 calc R . .
H13B H 1.3794 0.1810 0.1523 0.034 Uiso 1 1 calc R . .
H13C H 1.3301 0.2281 0.0913 0.034 Uiso 1 1 calc R . .
C14 C 0.9097(4) 0.2688(3) 0.07828(17) 0.0219(9) Uani 1 1 d . . .
H14A H 0.8490 0.3133 0.0571 0.033 Uiso 1 1 calc R . .
H14B H 0.9742 0.2469 0.0518 0.033 Uiso 1 1 calc R . .
H14C H 0.9448 0.3124 0.1103 0.033 Uiso 1 1 calc R . .
C15 C 0.7057(3) 0.2118(4) 0.14054(18) 0.0246(9) Uani 1 1 d . . .
H15A H 0.6554 0.2473 0.1103 0.037 Uiso 1 1 calc R . .
H15B H 0.7339 0.2676 0.1686 0.037 Uiso 1 1 calc R . .
H15C H 0.6575 0.1558 0.1605 0.037 Uiso 1 1 calc R . .
C16 C 0.8578(4) -0.2488(3) 0.15430(17) 0.0217(9) Uani 1 1 d . . .
H16A H 0.7888 -0.2941 0.1410 0.033 Uiso 1 1 calc R . .
H16B H 0.8620 -0.2489 0.1969 0.033 Uiso 1 1 calc R . .
H16C H 0.9333 -0.2794 0.1391 0.033 Uiso 1 1 calc R . .
C17 C 0.6811(3) -0.0898(3) 0.15001(17) 0.0223(9) Uani 1 1 d . . .
H17A H 0.6302 -0.1471 0.1318 0.033 Uiso 1 1 calc R . .
H17B H 0.6520 -0.0168 0.1376 0.033 Uiso 1 1 calc R . .
H17C H 0.6765 -0.0959 0.1924 0.033 Uiso 1 1 calc R . .
C18 C 1.1469(4) -0.1988(3) 0.09796(16) 0.0211(9) Uani 1 1 d . . .
H18A H 1.2263 -0.2346 0.1032 0.032 Uiso 1 1 calc R . .
H18B H 1.1443 -0.1592 0.0608 0.032 Uiso 1 1 calc R . .
H18C H 1.0826 -0.2550 0.0981 0.032 Uiso 1 1 calc R . .
C19 C 1.1548(4) -0.1875(3) 0.21963(17) 0.0251(9) Uani 1 1 d . . .
H19A H 1.2335 -0.2242 0.2151 0.038 Uiso 1 1 calc R . .
H19B H 1.0908 -0.2433 0.2229 0.038 Uiso 1 1 calc R . .
H19C H 1.1573 -0.1418 0.2548 0.038 Uiso 1 1 calc R . .
C20 C 0.7925(4) 0.0977(4) 0.26508(18) 0.0290(10) Uani 1 1 d . . .
H20A H 0.7871 0.0881 0.3072 0.043 Uiso 1 1 calc R . .
H20B H 0.7189 0.0681 0.2461 0.043 Uiso 1 1 calc R . .
H20C H 0.8002 0.1765 0.2560 0.043 Uiso 1 1 calc R . .
C21 C 1.0412(4) 0.0849(4) 0.28608(16) 0.0247(9) Uani 1 1 d . . .
H21A H 1.0234 0.0680 0.3267 0.037 Uiso 1 1 calc R . .
H21B H 1.0422 0.1652 0.2806 0.037 Uiso 1 1 calc R . .
H21C H 1.1207 0.0542 0.2764 0.037 Uiso 1 1 calc R . .
Fe2 Fe 0.47962(4) 0.49826(4) 0.34979(2) 0.01472(12) Uani 1 1 d . . .
P5 P 0.33989(9) 0.37553(8) 0.38254(4) 0.0178(2) Uani 1 1 d . . .
P6 P 0.34876(9) 0.62991(8) 0.36011(4) 0.0177(2) Uani 1 1 d . . .
P7 P 0.63615(9) 0.61799(9) 0.34559(4) 0.0190(2) Uani 1 1 d . . .
P8 P 0.44552(9) 0.49408(9) 0.25449(4) 0.0207(2) Uani 1 1 d . . .
N2 N 0.5405(3) 0.4826(3) 0.43434(12) 0.0147(6) Uani 1 1 d . . .
O2 O 0.4360(3) 0.6159(2) 0.22607(12) 0.0296(7) Uani 1 1 d . . .
H2B H 0.4484 0.6117 0.1902 0.044 Uiso 1 1 calc R . .
C22 C 0.4730(3) 0.5051(3) 0.48208(15) 0.0176(8) Uani 1 1 d . . .
C23 C 0.5245(3) 0.4965(3) 0.53764(15) 0.0209(8) Uani 1 1 d . . .
H23A H 0.4771 0.5128 0.5706 0.025 Uiso 1 1 calc R . .
C24 C 0.6445(4) 0.4644(3) 0.54496(18) 0.0264(10) Uani 1 1 d . . .
H24A H 0.6804 0.4617 0.5828 0.032 Uiso 1 1 calc R . .
C25 C 0.7112(4) 0.4368(3) 0.49785(18) 0.0250(9) Uani 1 1 d . . .
H25A H 0.7924 0.4111 0.5026 0.030 Uiso 1 1 calc R . .
C26 C 0.6580(3) 0.4470(3) 0.44204(17) 0.0186(8) Uani 1 1 d . . .
C27 C 0.3389(3) 0.5381(3) 0.47405(16) 0.0198(8) Uani 1 1 d . . .
C28 C 0.2674(3) 0.4420(3) 0.44515(17) 0.0211(9) Uani 1 1 d . . .
H28A H 0.1868 0.4703 0.4322 0.025 Uiso 1 1 calc R . .
H28B H 0.2532 0.3847 0.4750 0.025 Uiso 1 1 calc R . .
C29 C 0.3275(3) 0.6464(3) 0.43829(16) 0.0197(8) Uani 1 1 d . . .
H29A H 0.3885 0.6999 0.4534 0.024 Uiso 1 1 calc R . .
H29B H 0.2460 0.6785 0.4445 0.024 Uiso 1 1 calc R . .
C30 C 0.2796(4) 0.5606(4) 0.53286(18) 0.0268(9) Uani 1 1 d . . .
H30A H 0.3212 0.6225 0.5522 0.040 Uiso 1 1 calc R . .
H30B H 0.2862 0.4945 0.5573 0.040 Uiso 1 1 calc R . .
H30C H 0.1936 0.5792 0.5265 0.040 Uiso 1 1 calc R . .
C31 C 0.7678(3) 0.5274(4) 0.35724(17) 0.0236(9) Uani 1 1 d . . .
H31A H 0.8037 0.5090 0.3193 0.028 Uiso 1 1 calc R . .
H31B H 0.8303 0.5666 0.3809 0.028 Uiso 1 1 calc R . .
C32 C 0.6545(4) 0.3470(3) 0.34679(18) 0.0238(9) Uani 1 1 d . . .
H32A H 0.5772 0.3841 0.3378 0.036 Uiso 1 1 calc R . .
H32B H 0.6386 0.2756 0.3652 0.036 Uiso 1 1 calc R . .
H32C H 0.6991 0.3352 0.3108 0.036 Uiso 1 1 calc R . .
C33 C 0.7311(3) 0.4195(4) 0.38846(17) 0.0239(9) Uani 1 1 d . . .
C34 C 0.8488(4) 0.3544(4) 0.4024(2) 0.0356(11) Uani 1 1 d . . .
H34A H 0.9041 0.4005 0.4259 0.053 Uiso 1 1 calc R . .
H34B H 0.8883 0.3342 0.3661 0.053 Uiso 1 1 calc R . .
H34C H 0.8289 0.2873 0.4241 0.053 Uiso 1 1 calc R . .
C35 C 0.4057(4) 0.2529(3) 0.41686(18) 0.0229(9) Uani 1 1 d . . .
H35A H 0.3427 0.2136 0.4381 0.034 Uiso 1 1 calc R . .
H35B H 0.4712 0.2751 0.4439 0.034 Uiso 1 1 calc R . .
H35C H 0.4387 0.2043 0.3870 0.034 Uiso 1 1 calc R . .
C36 C 0.2120(4) 0.3100(4) 0.34445(18) 0.0253(9) Uani 1 1 d . . .
H36A H 0.1566 0.2782 0.3728 0.038 Uiso 1 1 calc R . .
H36B H 0.2422 0.2514 0.3192 0.038 Uiso 1 1 calc R . .
H36C H 0.1684 0.3653 0.3209 0.038 Uiso 1 1 calc R . .
C37 C 0.3768(4) 0.7701(3) 0.33500(17) 0.0236(9) Uani 1 1 d . . .
H37A H 0.3071 0.8170 0.3441 0.035 Uiso 1 1 calc R . .
H37B H 0.3884 0.7695 0.2929 0.035 Uiso 1 1 calc R . .
H37C H 0.4501 0.7992 0.3544 0.035 Uiso 1 1 calc R . .
C38 C 0.1944(4) 0.6123(4) 0.32980(19) 0.0269(9) Uani 1 1 d . . .
H38A H 0.1416 0.6707 0.3446 0.040 Uiso 1 1 calc R . .
H38B H 0.1626 0.5399 0.3413 0.040 Uiso 1 1 calc R . .
H38C H 0.1965 0.6168 0.2873 0.040 Uiso 1 1 calc R . .
C39 C 0.6544(4) 0.7158(3) 0.40657(17) 0.0229(9) Uani 1 1 d . . .
H39A H 0.7325 0.7542 0.4036 0.034 Uiso 1 1 calc R . .
H39B H 0.6522 0.6753 0.4434 0.034 Uiso 1 1 calc R . .
H39C H 0.5881 0.7700 0.4051 0.034 Uiso 1 1 calc R . .
C40 C 0.6777(4) 0.7037(4) 0.28390(18) 0.0317(11) Uani 1 1 d . . .
H40A H 0.7564 0.7390 0.2920 0.047 Uiso 1 1 calc R . .
H40B H 0.6155 0.7607 0.2775 0.047 Uiso 1 1 calc R . .
H40C H 0.6834 0.6576 0.2491 0.047 Uiso 1 1 calc R . .
C41 C 0.3159(4) 0.4224(4) 0.22273(18) 0.0315(10) Uani 1 1 d . . .
H41A H 0.3170 0.4298 0.1804 0.047 Uiso 1 1 calc R . .
H41B H 0.2407 0.4545 0.2374 0.047 Uiso 1 1 calc R . .
H41C H 0.3199 0.3439 0.2332 0.047 Uiso 1 1 calc R . .
C42 C 0.5660(4) 0.4260(4) 0.21487(18) 0.0318(10) Uani 1 1 d . . .
H42A H 0.5513 0.4351 0.1730 0.048 Uiso 1 1 calc R . .
H42B H 0.5671 0.3471 0.2245 0.048 Uiso 1 1 calc R . .
H42C H 0.6445 0.4591 0.2258 0.048 Uiso 1 1 calc R . .
B1 B 0.9534(5) 0.4517(5) 0.2137(2) 0.0322(12) Uani 1 1 d . . .
F11 F 1.0424(2) 0.4588(3) 0.17258(11) 0.0603(10) Uani 1 1 d . . .
F12 F 0.8468(2) 0.4885(3) 0.18895(16) 0.0637(9) Uani 1 1 d . . .
F13 F 0.9853(3) 0.5091(5) 0.26123(15) 0.1100(19) Uani 1 1 d . . .
F14 F 0.9382(4) 0.3423(3) 0.22777(18) 0.0935(14) Uani 1 1 d . . .
B2 B 0.4637(5) 0.8690(5) -0.0010(3) 0.0390(14) Uani 1 1 d . . .
F21 F 0.4894(4) 0.8962(4) -0.05783(14) 0.0851(13) Uani 1 1 d . . .
F22 F 0.3466(2) 0.8363(3) 0.00094(14) 0.0504(8) Uani 1 1 d . . .
F23 F 0.4902(2) 0.9557(2) 0.03484(12) 0.0429(7) Uani 1 1 d . . .
F24 F 0.5430(3) 0.7810(3) 0.01309(18) 0.0760(12) Uani 1 1 d . . .
B3 B 0.4623(4) 0.0698(4) 0.2866(2) 0.0233(10) Uani 1 1 d . . .
F31 F 0.3434(2) 0.0421(2) 0.30118(12) 0.0414(7) Uani 1 1 d . . .
F32 F 0.4969(2) 0.0086(3) 0.23908(11) 0.0590(9) Uani 1 1 d . . .
F33 F 0.5390(2) 0.0509(3) 0.33278(10) 0.0432(7) Uani 1 1 d . . .
F34 F 0.4644(3) 0.1808(3) 0.27221(14) 0.0587(9) Uani 1 1 d . . .
B4 B 1.0007(5) 0.8543(6) 0.4155(2) 0.0457(16) Uani 1 1 d . . .
F41 F 0.9010(2) 0.8811(3) 0.38037(10) 0.0422(7) Uani 1 1 d . . .
F42 F 1.1065(2) 0.8715(3) 0.38667(13) 0.0552(8) Uani 1 1 d . . .
F43 F 0.9929(4) 0.9125(7) 0.46464(18) 0.165(3) Uani 1 1 d . . .
F44 F 0.9952(5) 0.7442(5) 0.4289(3) 0.150(3) Uani 1 1 d . . .
O3 O 0.4733(7) 0.6197(5) 0.1076(2) 0.108(2) Uani 1 1 d D . .
H3C H 0.483(10) 0.675(7) 0.084(4) 0.162 Uiso 1 1 d D . .
H3D H 0.517(9) 0.561(7) 0.091(4) 0.162 Uiso 1 1 d D . .
O4 O 0.8884(7) 0.6686(7) 0.5342(4) 0.144(3) Uani 1 1 d D . .
H4C H 0.951(10) 0.619(10) 0.543(7) 0.215 Uiso 1 1 d D . .
H4D H 0.921(12) 0.704(10) 0.500(4) 0.215 Uiso 1 1 d D . .

loop_
_atom_site_aniso_label
_atom_site_aniso_U_11
_atom_site_aniso_U_22
_atom_site_aniso_U_33
_atom_site_aniso_U_23
_atom_site_aniso_U_13
_atom_site_aniso_U_12
Fe1 0.0116(2) 0.0122(3) 0.0114(2) -0.0010(2) 0.00028(19) -0.0005(2)
P1 0.0126(5) 0.0140(5) 0.0171(5) -0.0022(4) -0.0001(4) 0.0016(4)
P2 0.0165(5) 0.0140(5) 0.0152(5) -0.0019(4) 0.0021(4) -0.0035(4)
P3 0.0172(5) 0.0151(5) 0.0143(5) 0.0011(4) -0.0009(4) 0.0022(4)
P4 0.0157(4) 0.0173(5) 0.0151(4) -0.0016(4) 0.0019(3) -0.0033(4)
N1 0.0130(14) 0.0089(16) 0.0154(15) -0.0007(12) 0.0026(12) 0.0002(12)
O1 0.0339(16) 0.0231(16) 0.0178(13) -0.0022(12) 0.0042(12) -0.0088(13)
C1 0.0185(17) 0.0099(18) 0.0146(17) 0.0009(15) -0.0036(13) 0.0021(15)
C2 0.0262(19) 0.0071(18) 0.0142(17) 0.0018(15) -0.0025(14) 0.0056(15)
C3 0.026(2) 0.0113(19) 0.0150(18) 0.0029(14) 0.0060(16) 0.0039(15)
C4 0.0137(18) 0.016(2) 0.0204(19) 0.0063(15) 0.0016(15) 0.0003(15)
C5 0.0140(18) 0.0099(19) 0.0168(18) 0.0020(14) -0.0017(15) 0.0024(14)
C6 0.0146(17) 0.018(2) 0.0146(17) -0.0013(15) -0.0026(14) -0.0008(15)
C7 0.0134(18) 0.022(2) 0.0157(18) 0.0037(15) -0.0048(15) -0.0026(15)
C8 0.0162(18) 0.018(2) 0.0155(17) -0.0032(15) 0.0032(14) -0.0058(15)
C9 0.021(2) 0.025(2) 0.0188(19) -0.0035(16) -0.0049(16) -0.0023(16)
C10 0.0152(17) 0.022(2) 0.0191(18) -0.0038(16) -0.0053(15) 0.0066(16)
C11 0.0137(19) 0.020(2) 0.0204(19) -0.0001(16) -0.0011(15) -0.0061(15)
C12 0.0104(17) 0.018(2) 0.0168(18) -0.0020(15) -0.0009(14) -0.0004(14)
C13 0.018(2) 0.028(2) 0.022(2) -0.0047(17) 0.0004(16) -0.0031(17)
C14 0.024(2) 0.018(2) 0.023(2) 0.0043(16) -0.0006(17) 0.0030(16)
C15 0.016(2) 0.032(3) 0.026(2) -0.0071(18) 0.0005(17) 0.0111(17)
C16 0.032(2) 0.014(2) 0.019(2) 0.0008(16) 0.0022(17) -0.0044(17)
C17 0.0164(19) 0.026(2) 0.025(2) -0.0032(17) 0.0048(16) -0.0113(17)
C18 0.026(2) 0.022(2) 0.0147(19) -0.0004(16) 0.0014(16) 0.0085(17)
C19 0.032(2) 0.024(2) 0.019(2) 0.0004(17) -0.0022(18) 0.0063(18)
C20 0.024(2) 0.041(3) 0.022(2) -0.0053(19) 0.0059(17) -0.0005(19)
C21 0.027(2) 0.030(2) 0.0170(19) -0.0052(17) -0.0034(17) -0.0102(18)
Fe2 0.0138(2) 0.0144(3) 0.0159(3) -0.0018(2) -0.0015(2) -0.0014(2)
P5 0.0165(5) 0.0140(5) 0.0228(5) -0.0017(4) -0.0012(4) -0.0030(4)
P6 0.0169(5) 0.0155(5) 0.0207(5) -0.0011(4) -0.0027(4) 0.0004(4)
P7 0.0190(5) 0.0201(6) 0.0180(5) -0.0020(4) 0.0014(4) -0.0061(4)
P8 0.0224(5) 0.0209(6) 0.0185(5) -0.0044(4) -0.0026(4) -0.0029(4)
N2 0.0160(15) 0.0113(16) 0.0168(15) -0.0007(13) -0.0010(12) -0.0040(12)
O2 0.0455(18) 0.0256(17) 0.0175(14) 0.0035(12) -0.0046(13) -0.0038(14)
C22 0.0223(18) 0.011(2) 0.0190(18) -0.0006(15) -0.0006(15) -0.0063(16)
C23 0.031(2) 0.014(2) 0.0176(18) 0.0011(16) 0.0025(16) -0.0062(17)
C24 0.033(2) 0.022(2) 0.023(2) 0.0027(17) -0.0128(18) -0.0055(18)
C25 0.024(2) 0.020(2) 0.030(2) 0.0041(17) -0.0050(18) 0.0011(17)
C26 0.0154(19) 0.013(2) 0.027(2) -0.0020(16) -0.0051(16) -0.0035(15)
C27 0.0201(19) 0.016(2) 0.0230(19) 0.0003(16) 0.0033(16) -0.0029(15)
C28 0.0162(19) 0.023(2) 0.024(2) -0.0028(16) 0.0030(16) -0.0059(16)
C29 0.0158(19) 0.019(2) 0.024(2) -0.0045(16) 0.0013(16) 0.0020(16)
C30 0.027(2) 0.026(2) 0.028(2) -0.0054(18) 0.0076(18) -0.0040(18)
C31 0.0156(18) 0.028(2) 0.027(2) -0.0077(19) 0.0052(16) -0.0044(18)
C32 0.020(2) 0.021(2) 0.031(2) -0.0090(18) 0.0029(17) 0.0068(17)
C33 0.017(2) 0.029(2) 0.026(2) -0.0024(17) -0.0040(16) 0.0022(16)
C34 0.016(2) 0.045(3) 0.046(3) -0.012(2) -0.001(2) 0.004(2)
C35 0.026(2) 0.016(2) 0.026(2) -0.0017(16) -0.0010(17) -0.0037(16)
C36 0.022(2) 0.022(2) 0.032(2) -0.0028(18) -0.0046(18) -0.0075(17)
C37 0.033(2) 0.013(2) 0.024(2) -0.0014(16) -0.0032(18) 0.0007(17)
C38 0.021(2) 0.025(2) 0.035(2) -0.0012(18) -0.0054(18) -0.0001(17)
C39 0.022(2) 0.024(2) 0.022(2) -0.0035(17) -0.0004(17) -0.0110(17)
C40 0.041(3) 0.031(3) 0.024(2) 0.0050(19) 0.008(2) -0.019(2)
C41 0.033(2) 0.035(3) 0.026(2) -0.0061(19) -0.0110(19) -0.006(2)
C42 0.037(3) 0.038(3) 0.020(2) -0.0101(19) 0.0008(19) 0.003(2)
B1 0.024(3) 0.045(3) 0.028(3) -0.008(2) 0.002(2) -0.006(2)
F11 0.0281(15) 0.130(3) 0.0226(13) -0.0029(16) 0.0040(12) -0.0015(16)
F12 0.0256(14) 0.053(2) 0.112(3) 0.011(2) -0.0054(16) 0.0050(14)
F13 0.072(2) 0.199(5) 0.061(2) -0.085(3) 0.0327(19) -0.077(3)
F14 0.122(4) 0.068(3) 0.089(3) 0.046(2) -0.024(3) -0.002(2)
B2 0.020(3) 0.047(4) 0.050(3) -0.014(3) -0.001(2) -0.007(2)
F21 0.087(3) 0.126(4) 0.0429(19) -0.002(2) 0.0055(19) -0.046(3)
F22 0.0257(14) 0.055(2) 0.071(2) -0.0108(16) 0.0043(14) -0.0071(13)
F23 0.0386(15) 0.0427(17) 0.0470(16) -0.0215(13) -0.0104(13) 0.0024(12)
F24 0.0425(19) 0.053(2) 0.132(4) -0.036(2) -0.013(2) 0.0140(16)
B3 0.018(2) 0.031(3) 0.021(2) 0.000(2) 0.0002(19) -0.0009(19)
F31 0.0192(12) 0.0478(18) 0.0576(17) -0.0127(14) 0.0100(12) -0.0053(11)
F32 0.0252(13) 0.106(3) 0.0453(16) -0.0448(19) -0.0044(12) 0.0105(18)
F33 0.0310(14) 0.079(2) 0.0199(12) 0.0052(13) -0.0006(11) 0.0044(13)
F34 0.071(2) 0.044(2) 0.061(2) 0.0160(16) -0.0015(17) -0.0104(16)
B4 0.035(3) 0.072(5) 0.029(3) 0.004(3) -0.006(2) 0.012(3)
F41 0.0285(13) 0.075(2) 0.0229(12) 0.0041(13) -0.0022(11) -0.0059(14)
F42 0.0234(14) 0.074(2) 0.069(2) -0.0249(18) 0.0024(14) 0.0011(14)
F43 0.051(2) 0.378(9) 0.066(3) -0.106(4) -0.030(2) 0.081(4)
F44 0.114(4) 0.128(5) 0.210(6) 0.110(5) 0.086(4) 0.052(3)
O3 0.189(7) 0.097(5) 0.037(3) -0.008(3) -0.016(3) -0.025(5)
O4 0.145(6) 0.161(7) 0.128(6) -0.058(5) 0.087(5) -0.089(5)

loop_
_atom_type_symbol
_atom_type_description
_atom_type_scat_dispersion_real
_atom_type_scat_dispersion_imag
_atom_type_scat_source
C C 0.0033 0.0016 'International Tables Vol C Tables 4.2.6.8 and 6.1.1.4'
H H 0.0000 0.0000 'International Tables Vol C Tables 4.2.6.8 and 6.1.1.4'
B B 0.0013 0.0007 'International Tables Vol C Tables 4.2.6.8 and 6.1.1.4'
N N 0.0061 0.0033 'International Tables Vol C Tables 4.2.6.8 and 6.1.1.4'
F F 0.0171 0.0103 'International Tables Vol C Tables 4.2.6.8 and 6.1.1.4'
P P 0.1023 0.0942 'International Tables Vol C Tables 4.2.6.8 and 6.1.1.4'
Fe Fe 0.3463 0.8444 'International Tables Vol C Tables 4.2.6.8 and 6.1.1.4'
O O 0.0106 0.0060 'International Tables Vol C Tables 4.2.6.8 and 6.1.1.4'

loop_
_geom_angle_atom_site_label_1
_geom_angle_atom_site_label_2
_geom_angle_atom_site_label_3
_geom_angle
_geom_angle_site_symmetry_1
_geom_angle_site_symmetry_3
_geom_angle_publ_flag
N1 Fe1 P2 99.91(9) . . ?
N1 Fe1 P4 167.96(9) . . ?
P2 Fe1 P4 91.77(4) . . ?
N1 Fe1 P3 82.06(8) . . ?
P2 Fe1 P3 92.52(4) . . ?
P4 Fe1 P3 94.61(4) . . ?
N1 Fe1 P1 80.81(8) . . ?
P2 Fe1 P1 88.79(4) . . ?
P4 Fe1 P1 102.51(4) . . ?
P3 Fe1 P1 162.79(4) . . ?
C14 P1 C15 98.7(2) . . ?
C14 P1 C7 101.46(18) . . ?
C15 P1 C7 103.38(18) . . ?
C14 P1 Fe1 113.75(13) . . ?
C15 P1 Fe1 129.18(14) . . ?
C7 P1 Fe1 106.88(13) . . ?
C17 P2 C16 97.43(19) . . ?
C17 P2 C8 104.82(17) . . ?
C16 P2 C8 103.82(18) . . ?
C17 P2 Fe1 119.82(14) . . ?
C16 P2 Fe1 122.49(14) . . ?
C8 P2 Fe1 106.35(12) . . ?
C19 P3 C18 101.10(19) . . ?
C19 P3 C10 104.34(19) . . ?
C18 P3 C10 101.65(18) . . ?
C19 P3 Fe1 127.12(15) . . ?
C18 P3 Fe1 117.12(13) . . ?
C10 P3 Fe1 102.17(12) . . ?
O1 P4 C20 103.60(18) . . ?
O1 P4 C21 104.34(18) . . ?
C20 P4 C21 99.5(2) . . ?
O1 P4 Fe1 111.32(10) . . ?
C20 P4 Fe1 121.63(14) . . ?
C21 P4 Fe1 114.48(13) . . ?
C1 N1 C5 119.5(3) . . ?
C1 N1 Fe1 124.7(2) . . ?
C5 N1 Fe1 115.8(2) . . ?
P4 O1 H1A 109.5 . . ?
N1 C1 C2 120.0(3) . . ?
N1 C1 C6 119.2(3) . . ?
C2 C1 C6 120.8(3) . . ?
C3 C2 C1 120.3(3) . . ?
C3 C2 H2A 119.9 . . ?
C1 C2 H2A 119.9 . . ?
C4 C3 C2 119.4(3) . . ?
C4 C3 H3A 120.3 . . ?
C2 C3 H3A 120.3 . . ?
C3 C4 C5 120.7(3) . . ?
C3 C4 H4A 119.6 . . ?
C5 C4 H4A 119.6 . . ?
N1 C5 C4 119.8(3) . . ?
N1 C5 C12 118.3(3) . . ?
C4 C5 C12 121.8(3) . . ?
C1 C6 C9 111.0(3) . . ?
C1 C6 C7 110.1(3) . . ?
C9 C6 C7 107.2(3) . . ?
C1 C6 C8 110.3(3) . . ?
C9 C6 C8 106.2(3) . . ?
C7 C6 C8 111.9(3) . . ?
C6 C7 P1 115.6(2) . . ?
C6 C7 H7A 108.4 . . ?
P1 C7 H7A 108.4 . . ?
C6 C7 H7B 108.4 . . ?
P1 C7 H7B 108.4 . . ?
H7A C7 H7B 107.4 . . ?
C6 C8 P2 114.5(2) . . ?
C6 C8 H8A 108.6 . . ?
P2 C8 H8A 108.6 . . ?
C6 C8 H8B 108.6 . . ?
P2 C8 H8B 108.6 . . ?
H8A C8 H8B 107.6 . . ?
C6 C9 H9A 109.5 . . ?
C6 C9 H9B 109.5 . . ?
H9A C9 H9B 109.5 . . ?
C6 C9 H9C 109.5 . . ?
H9A C9 H9C 109.5 . . ?
H9B C9 H9C 109.5 . . ?
C12 C10 P3 111.5(2) . . ?
C12 C10 H10A 109.3 . . ?
P3 C10 H10A 109.3 . . ?
C12 C10 H10B 109.3 . . ?
P3 C10 H10B 109.3 . . ?
H10A C10 H10B 108.0 . . ?
C12 C11 H11A 109.5 . . ?
C12 C11 H11B 109.5 . . ?
H11A C11 H11B 109.5 . . ?
C12 C11 H11C 109.5 . . ?
H11A C11 H11C 109.5 . . ?
H11B C11 H11C 109.5 . . ?
C5 C12 C13 112.8(3) . . ?
C5 C12 C10 109.7(3) . . ?
C13 C12 C10 108.1(3) . . ?
C5 C12 C11 109.9(3) . . ?
C13 C12 C11 106.1(3) . . ?
C10 C12 C11 110.3(3) . . ?
C12 C13 H13A 109.5 . . ?
C12 C13 H13B 109.5 . . ?
H13A C13 H13B 109.5 . . ?
C12 C13 H13C 109.5 . . ?
H13A C13 H13C 109.5 . . ?
H13B C13 H13C 109.5 . . ?
P1 C14 H14A 109.5 . . ?
P1 C14 H14B 109.5 . . ?
H14A C14 H14B 109.5 . . ?
P1 C14 H14C 109.5 . . ?
H14A C14 H14C 109.5 . . ?
H14B C14 H14C 109.5 . . ?
P1 C15 H15A 109.5 . . ?
P1 C15 H15B 109.5 . . ?
H15A C15 H15B 109.5 . . ?
P1 C15 H15C 109.5 . . ?
H15A C15 H15C 109.5 . . ?
H15B C15 H15C 109.5 . . ?
P2 C16 H16A 109.5 . . ?
P2 C16 H16B 109.5 . . ?
H16A C16 H16B 109.5 . . ?
P2 C16 H16C 109.5 . . ?
H16A C16 H16C 109.5 . . ?
H16B C16 H16C 109.5 . . ?
P2 C17 H17A 109.5 . . ?
P2 C17 H17B 109.5 . . ?
H17A C17 H17B 109.5 . . ?
P2 C17 H17C 109.5 . . ?
H17A C17 H17C 109.5 . . ?
H17B C17 H17C 109.5 . . ?
P3 C18 H18A 109.5 . . ?
P3 C18 H18B 109.5 . . ?
H18A C18 H18B 109.5 . . ?
P3 C18 H18C 109.5 . . ?
H18A C18 H18C 109.5 . . ?
H18B C18 H18C 109.5 . . ?
P3 C19 H19A 109.5 . . ?
P3 C19 H19B 109.5 . . ?
H19A C19 H19B 109.5 . . ?
P3 C19 H19C 109.5 . . ?
H19A C19 H19C 109.5 . . ?
H19B C19 H19C 109.5 . . ?
P4 C20 H20A 109.5 . . ?
P4 C20 H20B 109.5 . . ?
H20A C20 H20B 109.5 . . ?
P4 C20 H20C 109.5 . . ?
H20A C20 H20C 109.5 . . ?
H20B C20 H20C 109.5 . . ?
P4 C21 H21A 109.5 . . ?
P4 C21 H21B 109.5 . . ?
H21A C21 H21B 109.5 . . ?
P4 C21 H21C 109.5 . . ?
H21A C21 H21C 109.5 . . ?
H21B C21 H21C 109.5 . . ?
N2 Fe2 P6 99.73(9) . . ?
N2 Fe2 P8 168.56(9) . . ?
P6 Fe2 P8 91.45(4) . . ?
N2 Fe2 P7 82.21(9) . . ?
P6 Fe2 P7 92.40(4) . . ?
P8 Fe2 P7 94.98(4) . . ?
N2 Fe2 P5 80.55(9) . . ?
P6 Fe2 P5 89.37(4) . . ?
P8 Fe2 P5 102.15(4) . . ?
P7 Fe2 P5 162.73(4) . . ?
C35 P5 C36 98.69(19) . . ?
C35 P5 C28 100.94(19) . . ?
C36 P5 C28 102.94(19) . . ?
C35 P5 Fe2 114.15(14) . . ?
C36 P5 Fe2 130.04(15) . . ?
C28 P5 Fe2 106.23(13) . . ?
C37 P6 C29 103.68(18) . . ?
C37 P6 C38 98.6(2) . . ?
C29 P6 C38 104.59(19) . . ?
C37 P6 Fe2 122.27(15) . . ?
C29 P6 Fe2 106.63(13) . . ?
C38 P6 Fe2 119.02(15) . . ?
C40 P7 C31 104.2(2) . . ?
C40 P7 C39 101.7(2) . . ?
C31 P7 C39 101.45(19) . . ?
C40 P7 Fe2 127.02(15) . . ?
C31 P7 Fe2 102.20(14) . . ?
C39 P7 Fe2 116.86(13) . . ?
O2 P8 C41 103.26(19) . . ?
O2 P8 C42 104.6(2) . . ?
C41 P8 C42 99.0(2) . . ?
O2 P8 Fe2 112.84(11) . . ?
C41 P8 Fe2 121.79(15) . . ?
C42 P8 Fe2 113.26(15) . . ?
C22 N2 C26 119.0(3) . . ?
C22 N2 Fe2 124.9(2) . . ?
C26 N2 Fe2 116.1(2) . . ?
P8 O2 H2B 109.5 . . ?
N2 C22 C23 120.4(3) . . ?
N2 C22 C27 119.4(3) . . ?
C23 C22 C27 120.2(3) . . ?
C24 C23 C22 120.2(4) . . ?
C24 C23 H23A 119.9 . . ?
C22 C23 H23A 119.9 . . ?
C25 C24 C23 119.9(4) . . ?
C25 C24 H24A 120.0 . . ?
C23 C24 H24A 120.0 . . ?
C24 C25 C26 119.0(4) . . ?
C24 C25 H25A 120.5 . . ?
C26 C25 H25A 120.5 . . ?
N2 C26 C25 121.4(4) . . ?
N2 C26 C33 118.4(3) . . ?
C25 C26 C33 120.2(3) . . ?
C22 C27 C30 111.3(3) . . ?
C22 C27 C28 109.6(3) . . ?
C30 C27 C28 106.9(3) . . ?
C22 C27 C29 110.6(3) . . ?
C30 C27 C29 106.6(3) . . ?
C28 C27 C29 111.8(3) . . ?
C27 C28 P5 116.1(3) . . ?
C27 C28 H28A 108.3 . . ?
P5 C28 H28A 108.3 . . ?
C27 C28 H28B 108.3 . . ?
P5 C28 H28B 108.3 . . ?
H28A C28 H28B 107.4 . . ?
C27 C29 P6 114.8(3) . . ?
C27 C29 H29A 108.6 . . ?
P6 C29 H29A 108.6 . . ?
C27 C29 H29B 108.6 . . ?
P6 C29 H29B 108.6 . . ?
H29A C29 H29B 107.5 . . ?
C27 C30 H30A 109.5 . . ?
C27 C30 H30B 109.5 . . ?
H30A C30 H30B 109.5 . . ?
C27 C30 H30C 109.5 . . ?
H30A C30 H30C 109.5 . . ?
H30B C30 H30C 109.5 . . ?
C33 C31 P7 111.1(3) . . ?
C33 C31 H31A 109.4 . . ?
P7 C31 H31A 109.4 . . ?
C33 C31 H31B 109.4 . . ?
P7 C31 H31B 109.4 . . ?
H31A C31 H31B 108.0 . . ?
C33 C32 H32A 109.5 . . ?
C33 C32 H32B 109.5 . . ?
H32A C32 H32B 109.5 . . ?
C33 C32 H32C 109.5 . . ?
H32A C32 H32C 109.5 . . ?
H32B C32 H32C 109.5 . . ?
C26 C33 C32 109.8(3) . . ?
C26 C33 C34 113.4(3) . . ?
C32 C33 C34 106.6(3) . . ?
C26 C33 C31 109.8(3) . . ?
C32 C33 C31 109.6(3) . . ?
C34 C33 C31 107.5(3) . . ?
C33 C34 H34A 109.5 . . ?
C33 C34 H34B 109.5 . . ?
H34A C34 H34B 109.5 . . ?
C33 C34 H34C 109.5 . . ?
H34A C34 H34C 109.5 . . ?
H34B C34 H34C 109.5 . . ?
P5 C35 H35A 109.5 . . ?
P5 C35 H35B 109.5 . . ?
H35A C35 H35B 109.5 . . ?
P5 C35 H35C 109.5 . . ?
H35A C35 H35C 109.5 . . ?
H35B C35 H35C 109.5 . . ?
P5 C36 H36A 109.5 . . ?
P5 C36 H36B 109.5 . . ?
H36A C36 H36B 109.5 . . ?
P5 C36 H36C 109.5 . . ?
H36A C36 H36C 109.5 . . ?
H36B C36 H36C 109.5 . . ?
P6 C37 H37A 109.5 . . ?
P6 C37 H37B 109.5 . . ?
H37A C37 H37B 109.5 . . ?
P6 C37 H37C 109.5 . . ?
H37A C37 H37C 109.5 . . ?
H37B C37 H37C 109.5 . . ?
P6 C38 H38A 109.5 . . ?
P6 C38 H38B 109.5 . . ?
H38A C38 H38B 109.5 . . ?
P6 C38 H38C 109.5 . . ?
H38A C38 H38C 109.5 . . ?
H38B C38 H38C 109.5 . . ?
P7 C39 H39A 109.5 . . ?
P7 C39 H39B 109.5 . . ?
H39A C39 H39B 109.5 . . ?
P7 C39 H39C 109.5 . . ?
H39A C39 H39C 109.5 . . ?
H39B C39 H39C 109.5 . . ?
P7 C40 H40A 109.5 . . ?
P7 C40 H40B 109.5 . . ?
H40A C40 H40B 109.5 . . ?
P7 C40 H40C 109.5 . . ?
H40A C40 H40C 109.5 . . ?
H40B C40 H40C 109.5 . . ?
P8 C41 H41A 109.5 . . ?
P8 C41 H41B 109.5 . . ?
H41A C41 H41B 109.5 . . ?
P8 C41 H41C 109.5 . . ?
H41A C41 H41C 109.5 . . ?
H41B C41 H41C 109.5 . . ?
P8 C42 H42A 109.5 . . ?
P8 C42 H42B 109.5 . . ?
H42A C42 H42B 109.5 . . ?
P8 C42 H42C 109.5 . . ?
H42A C42 H42C 109.5 . . ?
H42B C42 H42C 109.5 . . ?
F13 B1 F12 112.4(5) . . ?
F13 B1 F14 109.8(5) . . ?
F12 B1 F14 107.7(4) . . ?
F13 B1 F11 110.6(4) . . ?
F12 B1 F11 108.0(4) . . ?
F14 B1 F11 108.3(5) . . ?
F22 B2 F23 113.6(4) . . ?
F22 B2 F21 108.2(4) . . ?
F23 B2 F21 110.1(5) . . ?
F22 B2 F24 111.0(5) . . ?
F23 B2 F24 108.6(4) . . ?
F21 B2 F24 105.0(4) . . ?
F33 B3 F32 110.6(4) . . ?
F33 B3 F34 109.6(4) . . ?
F32 B3 F34 108.9(4) . . ?
F33 B3 F31 109.9(4) . . ?
F32 B3 F31 109.6(4) . . ?
F34 B3 F31 108.1(4) . . ?
F43 B4 F42 113.5(6) . . ?
F43 B4 F44 108.5(6) . . ?
F42 B4 F44 107.5(5) . . ?
F43 B4 F41 107.9(5) . . ?
F42 B4 F41 110.6(4) . . ?
F44 B4 F41 108.7(6) . . ?
H3C O3 H3D 105(9) . . ?
H4C O4 H4D 100(10) . . ?

loop_
_geom_bond_atom_site_label_1
_geom_bond_atom_site_label_2
_geom_bond_distance
_geom_bond_site_symmetry_2
_geom_bond_publ_flag
Fe1 N1 2.061(3) . ?
Fe1 P2 2.1684(11) . ?
Fe1 P4 2.2080(10) . ?
Fe1 P3 2.2563(11) . ?
Fe1 P1 2.2668(10) . ?
P1 C14 1.821(4) . ?
P1 C15 1.833(4) . ?
P1 C7 1.842(4) . ?
P2 C17 1.818(4) . ?
P2 C16 1.822(4) . ?
P2 C8 1.834(4) . ?
P3 C19 1.804(4) . ?
P3 C18 1.828(4) . ?
P3 C10 1.829(4) . ?
P4 O1 1.620(3) . ?
P4 C20 1.816(4) . ?
P4 C21 1.817(4) . ?
N1 C1 1.372(4) . ?
N1 C5 1.379(4) . ?
O1 H1A 0.8400 . ?
C1 C2 1.401(5) . ?
C1 C6 1.540(5) . ?
C2 C3 1.371(5) . ?
C2 H2A 0.9500 . ?
C3 C4 1.368(5) . ?
C3 H3A 0.9500 . ?
C4 C5 1.394(5) . ?
C4 H4A 0.9500 . ?
C5 C12 1.512(5) . ?
C6 C9 1.545(5) . ?
C6 C7 1.547(5) . ?
C6 C8 1.557(5) . ?
C7 H7A 0.9900 . ?
C7 H7B 0.9900 . ?
C8 H8A 0.9900 . ?
C8 H8B 0.9900 . ?
C9 H9A 0.9800 . ?
C9 H9B 0.9800 . ?
C9 H9C 0.9800 . ?
C10 C12 1.537(5) . ?
C10 H10A 0.9900 . ?
C10 H10B 0.9900 . ?
C11 C12 1.541(5) . ?
C11 H11A 0.9800 . ?
C11 H11B 0.9800 . ?
C11 H11C 0.9800 . ?
C12 C13 1.530(5) . ?
C13 H13A 0.9800 . ?
C13 H13B 0.9800 . ?
C13 H13C 0.9800 . ?
C14 H14A 0.9800 . ?
C14 H14B 0.9800 . ?
C14 H14C 0.9800 . ?
C15 H15A 0.9800 . ?
C15 H15B 0.9800 . ?
C15 H15C 0.9800 . ?
C16 H16A 0.9800 . ?
C16 H16B 0.9800 . ?
C16 H16C 0.9800 . ?
C17 H17A 0.9800 . ?
C17 H17B 0.9800 . ?
C17 H17C 0.9800 . ?
C18 H18A 0.9800 . ?
C18 H18B 0.9800 . ?
C18 H18C 0.9800 . ?
C19 H19A 0.9800 . ?
C19 H19B 0.9800 . ?
C19 H19C 0.9800 . ?
C20 H20A 0.9800 . ?
C20 H20B 0.9800 . ?
C20 H20C 0.9800 . ?
C21 H21A 0.9800 . ?
C21 H21B 0.9800 . ?
C21 H21C 0.9800 . ?
Fe2 N2 2.055(3) . ?
Fe2 P6 2.1625(11) . ?
Fe2 P8 2.2190(11) . ?
Fe2 P7 2.2530(11) . ?
Fe2 P5 2.2755(11) . ?
P5 C35 1.823(4) . ?
P5 C36 1.824(4) . ?
P5 C28 1.845(4) . ?
P6 C37 1.820(4) . ?
P6 C29 1.830(4) . ?
P6 C38 1.836(4) . ?
P7 C40 1.824(4) . ?
P7 C31 1.831(4) . ?
P7 C39 1.844(4) . ?
P8 O2 1.615(3) . ?
P8 C41 1.810(4) . ?
P8 C42 1.820(4) . ?
N2 C22 1.365(5) . ?
N2 C26 1.370(5) . ?
O2 H2B 0.8400 . ?
C22 C23 1.393(5) . ?
C22 C27 1.536(5) . ?
C23 C24 1.383(6) . ?
C23 H23A 0.9500 . ?
C24 C25 1.363(6) . ?
C24 H24A 0.9500 . ?
C25 C26 1.407(6) . ?
C25 H25A 0.9500 . ?
C26 C33 1.522(6) . ?
C27 C30 1.538(5) . ?
C27 C28 1.547(5) . ?
C27 C29 1.551(5) . ?
C28 H28A 0.9900 . ?
C28 H28B 0.9900 . ?
C29 H29A 0.9900 . ?
C29 H29B 0.9900 . ?
C30 H30A 0.9800 . ?
C30 H30B 0.9800 . ?
C30 H30C 0.9800 . ?
C31 C33 1.547(6) . ?
C31 H31A 0.9900 . ?
C31 H31B 0.9900 . ?
C32 C33 1.538(6) . ?
C32 H32A 0.9800 . ?
C32 H32B 0.9800 . ?
C32 H32C 0.9800 . ?
C33 C34 1.544(6) . ?
C34 H34A 0.9800 . ?
C34 H34B 0.9800 . ?
C34 H34C 0.9800 . ?
C35 H35A 0.9800 . ?
C35 H35B 0.9800 . ?
C35 H35C 0.9800 . ?
C36 H36A 0.9800 . ?
C36 H36B 0.9800 . ?
C36 H36C 0.9800 . ?
C37 H37A 0.9800 . ?
C37 H37B 0.9800 . ?
C37 H37C 0.9800 . ?
C38 H38A 0.9800 . ?
C38 H38B 0.9800 . ?
C38 H38C 0.9800 . ?
C39 H39A 0.9800 . ?
C39 H39B 0.9800 . ?
C39 H39C 0.9800 . ?
C40 H40A 0.9800 . ?
C40 H40B 0.9800 . ?
C40 H40C 0.9800 . ?
C41 H41A 0.9800 . ?
C41 H41B 0.9800 . ?
C41 H41C 0.9800 . ?
C42 H42A 0.9800 . ?
C42 H42B 0.9800 . ?
C42 H42C 0.9800 . ?
B1 F13 1.337(6) . ?
B1 F12 1.368(6) . ?
B1 F14 1.373(7) . ?
B1 F11 1.377(6) . ?
B2 F22 1.349(6) . ?
B2 F23 1.361(6) . ?
B2 F21 1.384(7) . ?
B2 F24 1.410(7) . ?
B3 F33 1.364(5) . ?
B3 F32 1.380(5) . ?
B3 F34 1.384(6) . ?
B3 F31 1.396(5) . ?
B4 F43 1.337(7) . ?
B4 F42 1.366(7) . ?
B4 F44 1.368(9) . ?
B4 F41 1.387(6) . ?
O3 H3C 0.87(5) . ?
O3 H3D 0.94(5) . ?
O4 H4C 0.93(5) . ?
O4 H4D 0.97(5) . ?

loop_
_geom_hbond_atom_site_label_D
_geom_hbond_atom_site_label_H
_geom_hbond_atom_site_label_A
_geom_hbond_distance_DH
_geom_hbond_distance_HA
_geom_hbond_distance_DA
_geom_hbond_angle_DHA
_geom_hbond_site_symmetry_A
O1 H1A F41 0.84 1.88 2.687(3) 160.1 1_545
O2 H2B O3 0.84 1.93 2.766(6) 173.6 .
O3 H3C F24 0.87(5) 2.19(5) 3.032(7) 164(10) .
O3 H3D F21 0.94(5) 2.14(7) 2.968(8) 147(9) 2_645
O4 H4C F43 0.93(5) 2.58(10) 3.362(12) 142(13) 2_746
O4 H4D F44 0.97(5) 1.91(6) 2.863(9) 169(12) .
